data_4134243
loop_
_publ_author_name
'Shi, Tan-Hao'
'Guo, Qing-Hui'
'Tong, Shuo'
'Wang, Mei-Xiang'

_publ_section_title
;
 Toward the synthesis of a highly strained hydrocarbon belt.
;
_journal_name_full 'Journal of the American Chemical Society'
_journal_paper_doi 10.1021/jacs.0c00112
_journal_year 2020
_chemical_formula_moiety 'C48 H56'
_chemical_formula_sum 'C48 H56'
_chemical_formula_weight 632.92
_space_group_crystal_system orthorhombic
_space_group_IT_number 62
_space_group_name_Hall '-P 2ac 2n'
_space_group_name_H-M_alt 'P n m a'
_atom_sites_solution_hydrogens geom
_audit_creation_date 2019-11-26
_audit_creation_method
;
Olex2 1.3
(compiled 2019.09.11 svn.r3662 for OlexSys, GUI svn.r5938)
;
_cell_angle_alpha 90
_cell_angle_beta 90
_cell_angle_gamma 90
_cell_formula_units_Z 4
_cell_length_a 18.12102(8)
_cell_length_b 18.06784(7)
_cell_length_c 12.92384(6)
_cell_measurement_reflns_used 5159
_cell_measurement_temperature 173.00(10)
_cell_measurement_theta_max 76.5080
_cell_measurement_theta_min 4.1870
_cell_volume 4231.36(3)
_computing_cell_refinement 'CrysAlisPro 1.171.38.43f (Rigaku OD, 2015)'
_computing_data_collection 'CrysAlisPro 1.171.38.43f (Rigaku OD, 2015)'
_computing_data_reduction 'CrysAlisPro 1.171.38.43f (Rigaku OD, 2015)'
_computing_molecular_graphics 'Olex2 1.3 (Dolomanov et al., 2009)'
_computing_publication_material 'Olex2 1.3 (Dolomanov et al., 2009)'
_computing_structure_refinement 'ShelXL 2018/3 (Sheldrick, 2015)'
_computing_structure_solution 'SHELXT 2014/5 (Sheldrick, 2014)'
_diffrn_ambient_temperature 173(2)
_diffrn_detector_area_resol_mean 5.2137
_diffrn_detector_type AtlasS2
_diffrn_measured_fraction_theta_full 1.000
_diffrn_measured_fraction_theta_max 0.988
_diffrn_measurement_details
;
List of Runs (angles in degrees, time in seconds):

  # Type    Start    End  Width  t~exp~   \w     \q     \k     \f   Frames
--------------------------------------------------------------------------
  1  \w    -92.00 -15.00   1.00    3.15    --  -40.81 -19.00  30.00   77
  2  \w    -79.00 -47.00   1.00    3.15    --  -40.81-165.00  37.00   32
  3  \w    -96.00 -25.00   1.00    3.15    --  -40.81 125.00-150.00   71
  4  \w     93.00 166.00   1.00   12.60    --  112.00  30.00-180.00   73
  5  \w    137.00 178.00   1.00   12.60    --  112.00  61.00-180.00   41
  6  \w    105.00 140.00   1.00   12.60    --  112.00 111.00 -90.00   35
  7  \w    101.00 139.00   1.00   12.60    --  112.00  45.00 -60.00   38
  8  \w    102.00 158.00   1.00   12.60    --  112.00 111.00  30.00   56
  9  \w     89.00 115.00   1.00   12.60    --  112.00  61.00-180.00   26
 10  \w     32.00 109.00   1.00   12.60    --  112.00 -95.00 -30.00   77
 11  \w     70.00 100.00   1.00   12.60    --  112.00 -95.00  60.00   30
;
_diffrn_measurement_device 'four-circle diffractometer'
_diffrn_measurement_device_type 'SuperNova, Dual, Cu at zero, AtlasS2'
_diffrn_measurement_method '\w scans'
_diffrn_radiation_type CuK\a
_diffrn_radiation_wavelength 1.54184
_diffrn_reflns_av_R_equivalents 0.0407
_diffrn_reflns_av_unetI/netI 0.0418
_diffrn_reflns_Laue_measured_fraction_full 1.000
_diffrn_reflns_Laue_measured_fraction_max 0.988
_diffrn_reflns_limit_h_max 22
_diffrn_reflns_limit_h_min -22
_diffrn_reflns_limit_k_max 21
_diffrn_reflns_limit_k_min -22
_diffrn_reflns_limit_l_max 14
_diffrn_reflns_limit_l_min -16
_diffrn_reflns_number 13141
_diffrn_reflns_point_group_measured_fraction_full 1.000
_diffrn_reflns_point_group_measured_fraction_max 0.988
_diffrn_reflns_theta_full 67.684
_diffrn_reflns_theta_max 76.726
_diffrn_reflns_theta_min 4.202
_exptl_absorpt_coefficient_mu 0.411
_exptl_absorpt_correction_T_max 1.00000
_exptl_absorpt_correction_T_min 0.75605
_exptl_absorpt_correction_type multi-scan
_exptl_absorpt_process_details
;
CrysAlisPro 1.171.38.43f (Rigaku Oxford Diffraction, 2015)
Empirical absorption correction using spherical harmonics,
 implemented in SCALE3 ABSPACK scaling algorithm.
;
_exptl_crystal_colour colorless
_exptl_crystal_density_diffrn 0.994
_exptl_crystal_description block
_exptl_crystal_F_000 1376
_exptl_crystal_size_max 0.3
_exptl_crystal_size_mid 0.2
_exptl_crystal_size_min 0.2
_refine_diff_density_max 0.346
_refine_diff_density_min -0.448
_refine_diff_density_rms 0.054
_refine_ls_extinction_method none
_refine_ls_goodness_of_fit_ref 1.041
_refine_ls_hydrogen_treatment constr
_refine_ls_matrix_type full
_refine_ls_number_parameters 229
_refine_ls_number_reflns 4550
_refine_ls_number_restraints 0
_refine_ls_restrained_S_all 1.041
_refine_ls_R_factor_all 0.0712
_refine_ls_R_factor_gt 0.0534
_refine_ls_shift/su_max 0.000
_refine_ls_shift/su_mean 0.000
_refine_ls_structure_factor_coef Fsqd
_refine_ls_weighting_details 'w=1/[\s^2^(Fo^2^)+(0.0829P)^2^+1.7781P] where P=(Fo^2^+2Fc^2^)/3'
_refine_ls_weighting_scheme calc
_refine_ls_wR_factor_gt 0.1485
_refine_ls_wR_factor_ref 0.1608
_reflns_Friedel_coverage 0.000
_reflns_number_gt 3686
_reflns_number_total 4550
_reflns_threshold_expression 'I > 2\s(I)'
_cod_data_source_file ja0c00112_si_005.cif
_cod_data_source_block exp_624_sq
_cod_original_cell_volume 4231.37(3)
_cod_database_code 4134243
_shelx_shelxl_version_number 2018/3
_shelx_space_group_comment
;
The symmetry employed for this shelxl refinement is uniquely defined
by the following loop, which should always be used as a source of
symmetry information in preference to the above space-group names.
They are only intended as comments.
;
_exptl_absorpt_special_details
;
CrysAlisPro 1.171.38.43f (Rigaku Oxford Diffraction, 2015)
Empirical absorption correction using spherical harmonics,
 implemented in SCALE3 ABSPACK scaling algorithm.
;
_olex2_refinement_description
;
1. Fixed Uiso
 At 1.2 times of:
  All C(H) groups, All C(H,H) groups
 At 1.5 times of:
  All C(H,H,H) groups
2.a Ternary CH refined with riding coordinates:
 C12(H12), C13(H13)
2.b Secondary CH2 refined with riding coordinates:
 C15(H15A,H15B), C20(H20A,H20B)
2.c Aromatic/amide H refined with riding coordinates:
 C1(H1), C2(H2), C4(H4), C6(H6), C11(H11), C14(H14)
2.d Idealised Me refined as rotating group:
 C18(H18A,H18B,H18C), C22(H22A,H22B,H22C), C23(H23A,H23B,H23C), C24(H24A,H24B,
 H24C), C25(H25A,H25B,H25C), C26(H26A,H26B,H26C)
;
_olex2_submission_special_instructions 'No special instructions were received'
_oxdiff_exptl_absorpt_empirical_details
;
Empirical correction (ABSPACK) includes:
- Absorption correction using spherical harmonics
- Frame scaling
;

loop_
_space_group_symop_operation_xyz
'x, y, z'
'-x+1/2, -y, z+1/2'
'x+1/2, -y+1/2, -z+1/2'
'-x, y+1/2, -z'
'-x, -y, -z'
'x-1/2, y, -z-1/2'
'-x-1/2, y-1/2, z-1/2'
'x, -y-1/2, z'

loop_
_atom_site_label
_atom_site_type_symbol
_atom_site_fract_x
_atom_site_fract_y
_atom_site_fract_z
_atom_site_U_iso_or_equiv
_atom_site_adp_type
_atom_site_occupancy
_atom_site_site_symmetry_order
_atom_site_calc_flag
_atom_site_refinement_flags_posn
_atom_site_refinement_flags_adp
_atom_site_refinement_flags_occupancy
_atom_site_disorder_assembly
_atom_site_disorder_group
C1 C 0.18173(13) 0.250000 0.13950(17) 0.0221(4) Uani 1 2 d S T P . .
H1 H 0.152535 0.250001 0.198684 0.027 Uiso 1 2 calc R U P . .
C2 C 0.27861(12) 0.250000 -0.02378(17) 0.0210(4) Uani 1 2 d S T P . .
H2 H 0.315173 0.249999 -0.074280 0.025 Uiso 1 2 calc R U P . .
C3 C 0.02802(9) 0.08914(8) -0.10591(13) 0.0206(3) Uani 1 1 d . . . . .
C4 C 0.15272(9) 0.08253(8) -0.16907(13) 0.0217(3) Uani 1 1 d . . . . .
H4 H 0.185239 0.075355 -0.223829 0.026 Uiso 1 1 calc R U . . .
C5 C 0.04806(9) 0.11027(9) -0.29756(12) 0.0219(3) Uani 1 1 d . . . . .
C6 C 0.05582(9) 0.08623(8) -0.00547(12) 0.0215(3) Uani 1 1 d . . . . .
H6 H 0.023203 0.082381 0.049829 0.026 Uiso 1 1 calc R U . . .
C7 C -0.04355(8) 0.18242(8) -0.18887(12) 0.0182(3) Uani 1 1 d . . . . .
C8 C 0.18090(9) 0.08747(8) -0.06882(13) 0.0211(3) Uani 1 1 d . . . . .
C9 C 0.07720(9) 0.08802(8) -0.18989(12) 0.0205(3) Uani 1 1 d . . . . .
C10 C 0.13127(9) 0.08895(8) 0.01389(13) 0.0216(3) Uani 1 1 d . . . . .
C11 C 0.02513(12) 0.250000 -0.31697(16) 0.0201(4) Uani 1 2 d S T P . .
H11 H 0.053183 0.249999 -0.377226 0.024 Uiso 1 2 calc R U P . .
C12 C 0.16155(10) 0.11047(9) 0.12019(13) 0.0239(3) Uani 1 1 d . . . . .
H12 H 0.198268 0.073245 0.139960 0.029 Uiso 1 1 calc R U . . .
C13 C -0.05222(9) 0.11071(8) -0.12717(12) 0.0205(3) Uani 1 1 d . . . . .
H13 H -0.073336 0.073342 -0.173481 0.025 Uiso 1 1 calc R U . . .
C14 C -0.06940(11) 0.250000 -0.15143(17) 0.0185(4) Uani 1 2 d S T P . .
H14 H -0.105091 0.250000 -0.099724 0.022 Uiso 1 2 calc R U P . .
C15 C -0.10137(9) 0.11534(8) -0.03129(13) 0.0238(3) Uani 1 1 d . . . . .
H15A H -0.086680 0.157915 0.009525 0.029 Uiso 1 1 calc R U . . .
H15B H -0.093679 0.071476 0.010629 0.029 Uiso 1 1 calc R U . . .
C16 C 0.25216(8) 0.18232(9) 0.01277(12) 0.0214(3) Uani 1 1 d . . . . .
C17 C 0.00494(8) 0.18227(8) -0.27359(12) 0.0196(3) Uani 1 1 d . . . . .
C18 C 0.11177(10) 0.12505(10) -0.37349(13) 0.0280(4) Uani 1 1 d . . . . .
H18A H 0.143931 0.162098 -0.345167 0.042 Uiso 1 1 calc R U . . .
H18B H 0.092131 0.142115 -0.438217 0.042 Uiso 1 1 calc R U . . .
H18C H 0.139012 0.080158 -0.384455 0.042 Uiso 1 1 calc R U . . .
C19 C 0.20285(9) 0.18250(9) 0.09668(12) 0.0218(3) Uani 1 1 d . . . . .
C20 C 0.10452(11) 0.11458(10) 0.20653(13) 0.0314(4) Uani 1 1 d . . . . .
H20A H 0.073493 0.070886 0.203667 0.038 Uiso 1 1 calc R U . . .
H20B H 0.073278 0.157434 0.195337 0.038 Uiso 1 1 calc R U . . .
C21 C 0.26207(9) 0.11016(9) -0.04914(13) 0.0225(3) Uani 1 1 d . . . . .
C22 C 0.30402(9) 0.12331(10) -0.15008(14) 0.0267(4) Uani 1 1 d . . . . .
H22A H 0.306846 0.077856 -0.188355 0.040 Uiso 1 1 calc R U . . .
H22B H 0.352950 0.140463 -0.134742 0.040 Uiso 1 1 calc R U . . .
H22C H 0.278612 0.159856 -0.190549 0.040 Uiso 1 1 calc R U . . .
C23 C -0.18361(10) 0.12187(11) -0.05713(16) 0.0328(4) Uani 1 1 d . . . . .
H23A H -0.191946 0.166042 -0.096711 0.049 Uiso 1 1 calc R U . . .
H23B H -0.211642 0.124102 0.005824 0.049 Uiso 1 1 calc R U . . .
H23C H -0.198777 0.079547 -0.096688 0.049 Uiso 1 1 calc R U . . .
C24 C 0.13942(15) 0.11997(13) 0.31418(15) 0.0466(5) Uani 1 1 d . . . . .
H24A H 0.166492 0.165470 0.319724 0.070 Uiso 1 1 calc R U . . .
H24B H 0.172293 0.078966 0.324490 0.070 Uiso 1 1 calc R U . . .
H24C H 0.101342 0.118860 0.365802 0.070 Uiso 1 1 calc R U . . .
C25 C 0.00030(10) 0.04967(10) -0.34901(14) 0.0292(4) Uani 1 1 d . . . . .
H25A H 0.028781 0.005152 -0.356076 0.044 Uiso 1 1 calc R U . . .
H25B H -0.015323 0.066202 -0.416119 0.044 Uiso 1 1 calc R U . . .
H25C H -0.042210 0.040023 -0.306790 0.044 Uiso 1 1 calc R U . . .
C26 C 0.30725(10) 0.05146(10) 0.01106(15) 0.0307(4) Uani 1 1 d . . . . .
H26A H 0.285399 0.043710 0.077853 0.046 Uiso 1 1 calc R U . . .
H26B H 0.357060 0.068547 0.019435 0.046 Uiso 1 1 calc R U . . .
H26C H 0.307301 0.005748 -0.026810 0.046 Uiso 1 1 calc R U . . .

loop_
_atom_site_aniso_label
_atom_site_aniso_U_11
_atom_site_aniso_U_22
_atom_site_aniso_U_33
_atom_site_aniso_U_23
_atom_site_aniso_U_13
_atom_site_aniso_U_12
C1 0.0283(11) 0.0233(10) 0.0146(9) 0.000 -0.0026(8) 0.000
C2 0.0182(9) 0.0248(10) 0.0200(10) 0.000 -0.0016(8) 0.000
C3 0.0250(7) 0.0123(6) 0.0245(8) -0.0004(6) 0.0036(6) -0.0001(5)
C4 0.0259(8) 0.0174(7) 0.0218(7) -0.0037(6) 0.0026(6) 0.0050(6)
C5 0.0250(7) 0.0208(7) 0.0198(7) -0.0047(6) 0.0019(6) 0.0017(6)
C6 0.0275(8) 0.0146(6) 0.0223(7) 0.0032(6) 0.0051(6) 0.0005(6)
C7 0.0180(6) 0.0167(7) 0.0199(7) -0.0007(6) -0.0012(6) -0.0019(5)
C8 0.0253(7) 0.0142(6) 0.0238(8) 0.0007(6) 0.0014(6) 0.0043(5)
C9 0.0257(7) 0.0155(6) 0.0203(7) -0.0037(6) 0.0022(6) 0.0018(5)
C10 0.0310(8) 0.0117(6) 0.0222(7) 0.0020(6) 0.0009(6) 0.0027(6)
C11 0.0201(9) 0.0261(10) 0.0139(9) 0.000 -0.0004(8) 0.000
C12 0.0334(8) 0.0179(7) 0.0205(8) 0.0047(6) -0.0009(7) 0.0026(6)
C13 0.0243(7) 0.0142(6) 0.0228(7) -0.0021(6) 0.0031(6) -0.0019(5)
C14 0.0162(9) 0.0184(9) 0.0210(10) 0.000 0.0014(8) 0.000
C15 0.0253(8) 0.0194(7) 0.0267(8) 0.0015(6) 0.0057(6) -0.0022(6)
C16 0.0218(7) 0.0205(7) 0.0220(7) 0.0018(6) -0.0041(6) 0.0033(6)
C17 0.0201(7) 0.0205(7) 0.0180(7) -0.0038(6) -0.0008(6) 0.0003(5)
C18 0.0299(8) 0.0337(9) 0.0203(7) -0.0064(7) 0.0046(7) 0.0065(7)
C19 0.0269(8) 0.0198(7) 0.0186(7) 0.0032(6) -0.0042(6) 0.0018(6)
C20 0.0456(10) 0.0269(8) 0.0217(8) 0.0057(7) 0.0045(7) -0.0028(7)
C21 0.0246(7) 0.0200(7) 0.0229(8) 0.0013(6) -0.0008(6) 0.0054(6)
C22 0.0248(8) 0.0275(8) 0.0280(8) -0.0019(7) 0.0027(7) 0.0046(6)
C23 0.0251(8) 0.0353(9) 0.0381(10) 0.0010(8) 0.0087(7) -0.0053(7)
C24 0.0738(16) 0.0454(12) 0.0207(9) 0.0074(8) -0.0008(10) -0.0032(11)
C25 0.0335(9) 0.0254(8) 0.0286(8) -0.0102(7) -0.0027(7) 0.0013(7)
C26 0.0325(8) 0.0258(8) 0.0338(9) 0.0040(7) -0.0013(7) 0.0114(7)

loop_
_atom_type_symbol
_atom_type_description
_atom_type_scat_dispersion_real
_atom_type_scat_dispersion_imag
_atom_type_scat_source
C C 0.0181 0.0091 'International Tables Vol C Tables 4.2.6.8 and 6.1.1.4'
H H 0.0000 0.0000 'International Tables Vol C Tables 4.2.6.8 and 6.1.1.4'

loop_
_geom_angle_atom_site_label_1
_geom_angle_atom_site_label_2
_geom_angle_atom_site_label_3
_geom_angle
_geom_angle_site_symmetry_1
_geom_angle_site_symmetry_3
_geom_angle_publ_flag
C19 C1 H1 118.9 8_565 . ?
C19 C1 H1 118.9 . . ?
C19 C1 C19 122.2(2) 8_565 . ?
C16 C2 H2 118.8 8_565 . ?
C16 C2 H2 118.8 . . ?
C16 C2 C16 122.4(2) 8_565 . ?
C6 C3 C9 119.34(15) . . ?
C6 C3 C13 121.36(14) . . ?
C9 C3 C13 117.89(14) . . ?
C8 C4 H4 118.9 . . ?
C8 C4 C9 122.16(15) . . ?
C9 C4 H4 118.9 . . ?
C9 C5 C17 102.20(12) . . ?
C9 C5 C25 113.29(13) . . ?
C18 C5 C9 111.34(13) . . ?
C18 C5 C17 111.12(13) . . ?
C18 C5 C25 105.58(13) . . ?
C25 C5 C17 113.48(13) . . ?
C3 C6 H6 119.3 . . ?
C10 C6 C3 121.44(15) . . ?
C10 C6 H6 119.3 . . ?
C14 C7 C13 121.76(14) . . ?
C14 C7 C17 118.86(14) . . ?
C17 C7 C13 117.98(13) . . ?
C4 C8 C10 118.42(15) . . ?
C4 C8 C21 121.14(14) . . ?
C10 C8 C21 118.74(14) . . ?
C3 C9 C5 118.45(14) . . ?
C4 C9 C3 118.25(15) . . ?
C4 C9 C5 121.83(14) . . ?
C6 C10 C8 119.63(15) . . ?
C6 C10 C12 121.55(15) . . ?
C8 C10 C12 117.46(15) . . ?
C17 C11 H11 118.7 . . ?
C17 C11 H11 118.7 8_565 . ?
C17 C11 C17 122.6(2) . 8_565 ?
C10 C12 H12 107.6 . . ?
C10 C12 C19 102.30(12) . . ?
C19 C12 H12 107.6 . . ?
C20 C12 C10 115.28(15) . . ?
C20 C12 H12 107.6 . . ?
C20 C12 C19 115.82(14) . . ?
C3 C13 H13 107.8 . . ?
C7 C13 C3 102.23(12) . . ?
C7 C13 H13 107.8 . . ?
C15 C13 C3 114.96(14) . . ?
C15 C13 C7 115.86(12) . . ?
C15 C13 H13 107.8 . . ?
C7 C14 C7 122.2(2) . 8_565 ?
C7 C14 H14 118.9 . . ?
C7 C14 H14 118.9 8_565 . ?
C13 C15 H15A 108.9 . . ?
C13 C15 H15B 108.9 . . ?
C13 C15 C23 113.23(15) . . ?
H15A C15 H15B 107.7 . . ?
C23 C15 H15A 108.9 . . ?
C23 C15 H15B 108.9 . . ?
C2 C16 C19 118.53(15) . . ?
C2 C16 C21 121.72(15) . . ?
C19 C16 C21 118.49(14) . . ?
C7 C17 C5 118.26(13) . . ?
C11 C17 C5 121.61(14) . . ?
C11 C17 C7 118.42(14) . . ?
C5 C18 H18A 109.5 . . ?
C5 C18 H18B 109.5 . . ?
C5 C18 H18C 109.5 . . ?
H18A C18 H18B 109.5 . . ?
H18A C18 H18C 109.5 . . ?
H18B C18 H18C 109.5 . . ?
C1 C19 C12 122.06(16) . . ?
C1 C19 C16 118.91(15) . . ?
C16 C19 C12 117.51(14) . . ?
C12 C20 H20A 109.0 . . ?
C12 C20 H20B 109.0 . . ?
C12 C20 C24 112.87(18) . . ?
H20A C20 H20B 107.8 . . ?
C24 C20 H20A 109.0 . . ?
C24 C20 H20B 109.0 . . ?
C8 C21 C26 113.79(14) . . ?
C16 C21 C8 101.47(12) . . ?
C16 C21 C26 112.35(14) . . ?
C22 C21 C8 111.94(14) . . ?
C22 C21 C16 111.70(13) . . ?
C22 C21 C26 105.79(13) . . ?
C21 C22 H22A 109.5 . . ?
C21 C22 H22B 109.5 . . ?
C21 C22 H22C 109.5 . . ?
H22A C22 H22B 109.5 . . ?
H22A C22 H22C 109.5 . . ?
H22B C22 H22C 109.5 . . ?
C15 C23 H23A 109.5 . . ?
C15 C23 H23B 109.5 . . ?
C15 C23 H23C 109.5 . . ?
H23A C23 H23B 109.5 . . ?
H23A C23 H23C 109.5 . . ?
H23B C23 H23C 109.5 . . ?
C20 C24 H24A 109.5 . . ?
C20 C24 H24B 109.5 . . ?
C20 C24 H24C 109.5 . . ?
H24A C24 H24B 109.5 . . ?
H24A C24 H24C 109.5 . . ?
H24B C24 H24C 109.5 . . ?
C5 C25 H25A 109.5 . . ?
C5 C25 H25B 109.5 . . ?
C5 C25 H25C 109.5 . . ?
H25A C25 H25B 109.5 . . ?
H25A C25 H25C 109.5 . . ?
H25B C25 H25C 109.5 . . ?
C21 C26 H26A 109.5 . . ?
C21 C26 H26B 109.5 . . ?
C21 C26 H26C 109.5 . . ?
H26A C26 H26B 109.5 . . ?
H26A C26 H26C 109.5 . . ?
H26B C26 H26C 109.5 . . ?

loop_
_geom_bond_atom_site_label_1
_geom_bond_atom_site_label_2
_geom_bond_distance
_geom_bond_site_symmetry_2
_geom_bond_publ_flag
C1 H1 0.9300 . ?
C1 C19 1.3929(19) . ?
C1 C19 1.3929(19) 8_565 ?
C2 H2 0.9300 . ?
C2 C16 1.3958(19) . ?
C2 C16 1.3957(19) 8_565 ?
C3 C6 1.393(2) . ?
C3 C9 1.405(2) . ?
C3 C13 1.530(2) . ?
C4 H4 0.9300 . ?
C4 C8 1.395(2) . ?
C4 C9 1.398(2) . ?
C5 C9 1.542(2) . ?
C5 C17 1.549(2) . ?
C5 C18 1.539(2) . ?
C5 C25 1.546(2) . ?
C6 H6 0.9300 . ?
C6 C10 1.391(2) . ?
C7 C13 1.530(2) . ?
C7 C14 1.3944(18) . ?
C7 C17 1.404(2) . ?
C8 C10 1.397(2) . ?
C8 C21 1.548(2) . ?
C10 C12 1.530(2) . ?
C11 H11 0.9300 . ?
C11 C17 1.3949(18) 8_565 ?
C11 C17 1.3949(18) . ?
C12 H12 0.9800 . ?
C12 C19 1.532(2) . ?
C12 C20 1.523(2) . ?
C13 H13 0.9800 . ?
C13 C15 1.528(2) . ?
C14 H14 0.9300 . ?
C15 H15A 0.9700 . ?
C15 H15B 0.9700 . ?
C15 C23 1.532(2) . ?
C16 C19 1.405(2) . ?
C16 C21 1.540(2) . ?
C18 H18A 0.9600 . ?
C18 H18B 0.9600 . ?
C18 H18C 0.9600 . ?
C20 H20A 0.9700 . ?
C20 H20B 0.9700 . ?
C20 C24 1.531(3) . ?
C21 C22 1.528(2) . ?
C21 C26 1.549(2) . ?
C22 H22A 0.9600 . ?
C22 H22B 0.9600 . ?
C22 H22C 0.9600 . ?
C23 H23A 0.9600 . ?
C23 H23B 0.9600 . ?
C23 H23C 0.9600 . ?
C24 H24A 0.9600 . ?
C24 H24B 0.9600 . ?
C24 H24C 0.9600 . ?
C25 H25A 0.9600 . ?
C25 H25B 0.9600 . ?
C25 H25C 0.9600 . ?
C26 H26A 0.9600 . ?
C26 H26B 0.9600 . ?
C26 H26C 0.9600 . ?

loop_
_geom_torsion_atom_site_label_1
_geom_torsion_atom_site_label_2
_geom_torsion_atom_site_label_3
_geom_torsion_atom_site_label_4
_geom_torsion
_geom_torsion_site_symmetry_1
_geom_torsion_site_symmetry_2
_geom_torsion_site_symmetry_3
_geom_torsion_site_symmetry_4
_geom_torsion_publ_flag
C2 C16 C19 C1 0.6(2) . . . . ?
C2 C16 C19 C12 166.82(16) . . . . ?
C2 C16 C21 C8 -118.54(17) . . . . ?
C2 C16 C21 C22 0.9(2) . . . . ?
C2 C16 C21 C26 119.56(18) . . . . ?
C3 C6 C10 C8 -6.2(2) . . . . ?
C3 C6 C10 C12 160.15(14) . . . . ?
C3 C13 C15 C23 -168.64(13) . . . . ?
C4 C8 C10 C6 -0.6(2) . . . . ?
C4 C8 C10 C12 -167.51(13) . . . . ?
C4 C8 C21 C16 117.78(15) . . . . ?
C4 C8 C21 C22 -1.5(2) . . . . ?
C4 C8 C21 C26 -121.34(16) . . . . ?
C6 C3 C9 C4 1.2(2) . . . . ?
C6 C3 C9 C5 -165.22(13) . . . . ?
C6 C3 C13 C7 116.34(15) . . . . ?
C6 C3 C13 C15 -10.0(2) . . . . ?
C6 C10 C12 C19 -115.86(15) . . . . ?
C6 C10 C12 C20 10.7(2) . . . . ?
C7 C13 C15 C23 72.33(17) . . . . ?
C8 C4 C9 C3 -8.2(2) . . . . ?
C8 C4 C9 C5 157.81(14) . . . . ?
C8 C10 C12 C19 50.77(17) . . . . ?
C8 C10 C12 C20 177.36(13) . . . . ?
C9 C3 C6 C10 5.9(2) . . . . ?
C9 C3 C13 C7 -50.02(16) . . . . ?
C9 C3 C13 C15 -176.41(13) . . . . ?
C9 C4 C8 C10 7.9(2) . . . . ?
C9 C4 C8 C21 -157.11(14) . . . . ?
C9 C5 C17 C7 -46.82(17) . . . . ?
C9 C5 C17 C11 118.01(17) . . . . ?
C10 C8 C21 C16 -47.16(17) . . . . ?
C10 C8 C21 C22 -166.40(13) . . . . ?
C10 C8 C21 C26 73.73(18) . . . . ?
C10 C12 C19 C1 116.37(18) . . . . ?
C10 C12 C19 C16 -49.39(18) . . . . ?
C10 C12 C20 C24 167.80(15) . . . . ?
C13 C3 C6 C10 -160.31(13) . . . . ?
C13 C3 C9 C4 167.88(13) . . . . ?
C13 C3 C9 C5 1.4(2) . . . . ?
C13 C7 C14 C7 160.15(14) . . . 8_565 ?
C13 C7 C17 C5 -1.5(2) . . . . ?
C13 C7 C17 C11 -166.87(15) . . . . ?
C14 C7 C13 C3 -116.32(17) . . . . ?
C14 C7 C13 C15 9.5(2) . . . . ?
C14 C7 C17 C5 165.19(15) . . . . ?
C14 C7 C17 C11 -0.1(2) . . . . ?
C16 C2 C16 C19 -6.8(3) 8_565 . . . ?
C16 C2 C16 C21 160.19(14) 8_565 . . . ?
C17 C5 C9 C3 46.88(17) . . . . ?
C17 C5 C9 C4 -119.07(15) . . . . ?
C17 C7 C13 C3 50.02(17) . . . . ?
C17 C7 C13 C15 175.82(14) . . . . ?
C17 C7 C14 C7 -6.1(3) . . . 8_565 ?
C17 C11 C17 C5 -158.42(14) 8_565 . . . ?
C17 C11 C17 C7 6.4(3) 8_565 . . . ?
C18 C5 C9 C3 165.58(14) . . . . ?
C18 C5 C9 C4 -0.4(2) . . . . ?
C18 C5 C17 C7 -165.68(14) . . . . ?
C18 C5 C17 C11 -0.9(2) . . . . ?
C19 C1 C19 C12 -160.06(14) 8_565 . . . ?
C19 C1 C19 C16 5.5(3) 8_565 . . . ?
C19 C12 C20 C24 -72.8(2) . . . . ?
C19 C16 C21 C8 48.43(17) . . . . ?
C19 C16 C21 C22 167.83(14) . . . . ?
C19 C16 C21 C26 -73.47(19) . . . . ?
C20 C12 C19 C1 -9.9(2) . . . . ?
C20 C12 C19 C16 -175.63(15) . . . . ?
C21 C8 C10 C6 164.74(13) . . . . ?
C21 C8 C10 C12 -2.16(19) . . . . ?
C21 C16 C19 C1 -166.79(16) . . . . ?
C21 C16 C19 C12 -0.6(2) . . . . ?
C25 C5 C9 C3 -75.59(17) . . . . ?
C25 C5 C9 C4 118.46(16) . . . . ?
C25 C5 C17 C7 75.51(18) . . . . ?
C25 C5 C17 C11 -119.66(18) . . . . ?
